data_4343788
loop_
_publ_author_name
'Meek, D.W.'
'Ibers, J.A.'

_publ_section_title
;
 The crystal structure of hexaamminecobalt (III) tetrachlorozincate(II)
 chloride, (Co (N H3)6) (Zn Cl4) Cl
;
_journal_name_full 'Inorganic Chemistry'
_journal_page_first 465
_journal_page_last 470
_journal_volume 9
_journal_year 1970
_chemical_formula_sum 'Cl5 Co H18 N6 Zn'
_chemical_name_systematic '(Co (N H3)6) (Zn Cl4) Cl'
_space_group_IT_number 62
_symmetry_space_group_name_Hall '-P 2ac 2n'
_symmetry_space_group_name_H-M 'P n m a'
_cell_angle_alpha 90
_cell_angle_beta 90
_cell_angle_gamma 90
_cell_formula_units_Z 4
_cell_length_a 21.219
_cell_length_b 7.653
_cell_length_c 8.106
_cell_volume 1316.325
_citation_journal_id_ASTM INOCAJ
_cod_data_source_file Meek_INOCAJ_1970_1814.cif
_cod_data_source_block H18Cl5Co1N6Zn1
_cod_original_formula_sum 'H18 Cl5 Co1 N6 Zn1'
_cod_database_code 4343788

loop_
_symmetry_equiv_pos_as_xyz
x,y,z
-x+1/2,-y,z+1/2
x+1/2,-y+1/2,-z+1/2
-x,y+1/2,-z
-x,-y,-z
x-1/2,y,-z-1/2
-x-1/2,y-1/2,z-1/2
x,-y-1/2,z

loop_
_atom_site_label
_atom_site_type_symbol
_atom_site_fract_x
_atom_site_fract_y
_atom_site_fract_z
_atom_site_occupancy
_atom_site_U_iso_or_equiv
Cl2 Cl-1 0.15259 0.00606 0.12585 1 0.0
Cl4 Cl-1 0.19895 0.25 -0.23741 1 0.0
H6 H+1 0.2735 0.1098 -0.0234 1 0.0
N3 N-3 0.30813 0.06973 0.0097 1 0.0
H4 H+1 0.4447 0.051 0.1766 1 0.0
Co1 Co+3 0.35909 0.25 0.11604 1 0.0
Cl1 Cl-1 0.05777 0.25 0.41035 1 0.0
Zn1 Zn+2 0.09188 0.25 0.13355 1 0.0
H1 H+1 0.2621 0.25 0.2694 1 0.0
N1 N-3 0.2997 0.25 0.30252 1 0.0
H5 H+1 0.4181 0.095 0.3255 1 0.0
H8 H+1 0.3011 -0.0148 0.075 1 0.0
H9 H+1 0.4105 0.3398 -0.1362 1 0.0
H2 H+1 0.3053 0.1602 0.363 1 0.0
H7 H+1 0.3276 0.0275 -0.0745 1 0.0
Cl3 Cl-1 0.00976 0.25 -0.03664 1 0.0
N4 N-3 0.41661 0.25 -0.07532 1 0.0
H10 H+1 0.4547 0.25 -0.0459 1 0.0
N2 N-3 0.4101 0.06721 0.22482 1 0.0
H3 H+1 0.3903 -0.0301 0.228 1 0.0
